data_4507653
loop_
_publ_author_name
'Cui, Jiehu'
'Yang, Qingxiang'
'Li, Yizhi'
'Guo, Zijian'
'Zheng, Hegen'

_publ_section_title
;
 Syntheses, Structures, Photochemical and Magnetic Properties of Novel
 Divalent Cd/Mn Coordination Polymers Based on a Semirigid Tripodal
 Carboxylate Ligand
;
_journal_issue 4
_journal_name_full 'Crystal Growth &amp; Design'
_journal_page_first 1694
_journal_paper_doi 10.1021/cg400015v
_journal_volume 13
_journal_year 2013
_chemical_formula_sum 'C42 H30 Mn3 O20'
_chemical_formula_weight 1019.48
_chemical_name_systematic
; 
 ? 
;
_space_group_IT_number 15
_symmetry_cell_setting monoclinic
_symmetry_space_group_name_Hall '-C 2yc'
_symmetry_space_group_name_H-M 'C 1 2/c 1'
_atom_sites_solution_hydrogens geom
_atom_sites_solution_primary direct
_atom_sites_solution_secondary difmap
_audit_creation_method SHELXL-97
_cell_angle_alpha 90.00
_cell_angle_beta 102.758(3)
_cell_angle_gamma 90.00
_cell_formula_units_Z 4
_cell_length_a 16.488(3)
_cell_length_b 9.4509(15)
_cell_length_c 27.363(4)
_cell_measurement_reflns_used 3673
_cell_measurement_temperature 293(2)
_cell_measurement_theta_max 26.48
_cell_measurement_theta_min 2.26
_cell_volume 4158.6(12)
_computing_cell_refinement 'SMART (Bruker, 2000)'
_computing_data_collection 'SMART (Bruker, 2000)'
_computing_data_reduction 'SMART (Bruker, 2000)'
_computing_molecular_graphics SHELXTL
_computing_publication_material SHELXTL
_computing_structure_refinement 'SHELXL-97 (Sheldrick, 2008)'
_computing_structure_solution 'SHELXS-97 (Sheldrick, 2008)'
_diffrn_ambient_temperature 293(2)
_diffrn_measured_fraction_theta_full 0.996
_diffrn_measured_fraction_theta_max 0.996
_diffrn_measurement_device_type 'phi and omega scans'
_diffrn_radiation_monochromator graphite
_diffrn_radiation_source 'fine-focus sealed tube'
_diffrn_radiation_type MoK\a
_diffrn_radiation_wavelength 0.71073
_diffrn_reflns_av_R_equivalents 0.0786
_diffrn_reflns_av_sigmaI/netI 0.0793
_diffrn_reflns_limit_h_max 19
_diffrn_reflns_limit_h_min -18
_diffrn_reflns_limit_k_max 10
_diffrn_reflns_limit_k_min -11
_diffrn_reflns_limit_l_max 32
_diffrn_reflns_limit_l_min -32
_diffrn_reflns_number 10031
_diffrn_reflns_theta_full 25.00
_diffrn_reflns_theta_max 25.00
_diffrn_reflns_theta_min 2.50
_exptl_absorpt_coefficient_mu 0.982
_exptl_absorpt_correction_T_max 0.822
_exptl_absorpt_correction_T_min 0.790
_exptl_absorpt_correction_type multi-scan
_exptl_absorpt_process_details 'SADABS; Bruker, 2000'
_exptl_crystal_colour courless
_exptl_crystal_density_diffrn 1.628
_exptl_crystal_density_method 'not measured'
_exptl_crystal_description block
_exptl_crystal_F_000 2068.0
_exptl_crystal_size_max 0.30
_exptl_crystal_size_mid 0.20
_exptl_crystal_size_min 0.20
_platon_squeeze_details
;
;
_refine_diff_density_max 0.542
_refine_diff_density_min -0.549
_refine_diff_density_rms 0.079
_refine_ls_extinction_method none
_refine_ls_goodness_of_fit_ref 1.051
_refine_ls_hydrogen_treatment constr
_refine_ls_matrix_type full
_refine_ls_number_parameters 294
_refine_ls_number_reflns 3660
_refine_ls_number_restraints 234
_refine_ls_restrained_S_all 1.154
_refine_ls_R_factor_all 0.0582
_refine_ls_R_factor_gt 0.0448
_refine_ls_shift/su_max 0.000
_refine_ls_shift/su_mean 0.000
_refine_ls_structure_factor_coef Fsqd
_refine_ls_weighting_details 'calc w=1/[\s^2^(Fo^2^)+(0.0360P)^2^+0.0000P] where P=(Fo^2^+2Fc^2^)/3'
_refine_ls_weighting_scheme calc
_refine_ls_wR_factor_gt 0.1007
_refine_ls_wR_factor_ref 0.1051
_reflns_number_gt 2767
_reflns_number_total 3660
_reflns_threshold_expression >2sigma(I)
_cod_data_source_file cg400015v_si_002.cif
_cod_data_source_block 4
_cod_original_cell_volume 4158.7(11)
_cod_original_sg_symbol_Hall -C2yc
_cod_original_sg_symbol_H-M C2/c
_cod_database_code 4507653

loop_
_symmetry_equiv_pos_as_xyz
'x, y, z'
'-x, y, -z+1/2'
'x+1/2, y+1/2, z'
'-x+1/2, y+1/2, -z+1/2'
'-x, -y, -z'
'x, -y, z-1/2'
'-x+1/2, -y+1/2, -z'
'x+1/2, -y+1/2, z-1/2'

loop_
_atom_site_label
_atom_site_type_symbol
_atom_site_fract_x
_atom_site_fract_y
_atom_site_fract_z
_atom_site_U_iso_or_equiv
_atom_site_adp_type
_atom_site_occupancy
_atom_site_symmetry_multiplicity
_atom_site_calc_flag
_atom_site_refinement_flags
C1 C 0.8338(2) 0.6348(4) 0.69861(13) 0.0221(9) Uani 1 1 d U
C2 C 0.8305(2) 0.6203(4) 0.64487(13) 0.0224(9) Uani 1 1 d U
C3 C 0.8599(3) 0.7266(4) 0.61909(13) 0.0275(9) Uani 1 1 d U
H3 H 0.8839 0.8063 0.6364 0.033 Uiso 1 1 calc R
C4 C 0.8546(3) 0.7174(4) 0.56788(14) 0.0349(11) Uani 1 1 d U
H4 H 0.8764 0.7886 0.5511 0.042 Uiso 1 1 calc R
C5 C 0.8167(3) 0.6016(4) 0.54237(13) 0.0296(10) Uani 1 1 d U
C6 C 0.7884(3) 0.4918(4) 0.56752(14) 0.0330(10) Uani 1 1 d U
H6 H 0.7645 0.4124 0.5500 0.040 Uiso 1 1 calc R
C7 C 0.7954(2) 0.5000(4) 0.61832(13) 0.0272(9) Uani 1 1 d U
H7 H 0.7769 0.4255 0.6352 0.033 Uiso 1 1 calc R
C8 C 0.8292(3) 0.4915(4) 0.46493(13) 0.0275(9) Uani 1 1 d U
C9 C 0.8909(2) 0.3995(4) 0.48766(14) 0.0304(10) Uani 1 1 d U
H9 H 0.9178 0.4104 0.5211 0.036 Uiso 1 1 calc R
C10 C 0.9112(3) 0.2909(4) 0.45918(13) 0.0289(10) Uani 1 1 d U
C11 C 0.8730(3) 0.2751(4) 0.40910(13) 0.0301(10) Uani 1 1 d U
H11 H 0.8876 0.2004 0.3906 0.036 Uiso 1 1 calc R
C12 C 0.8130(2) 0.3717(4) 0.38669(12) 0.0218(9) Uani 1 1 d U
C13 C 0.7910(2) 0.4794(4) 0.41494(12) 0.0252(9) Uani 1 1 d U
H13 H 0.7502 0.5440 0.4004 0.030 Uiso 1 1 calc R
C14 C 0.7716(2) 0.3560(4) 0.33204(13) 0.0229(9) Uani 1 1 d U
C15 C 0.9891(3) 0.1600(4) 0.52859(13) 0.0314(10) Uani 1 1 d U
C16 C 0.9271(3) 0.1197(4) 0.55163(15) 0.0359(11) Uani 1 1 d U
H16 H 0.8720 0.1248 0.5340 0.043 Uiso 1 1 calc R
C17 C 0.9446(3) 0.0718(4) 0.60029(14) 0.0301(10) Uani 1 1 d U
H17 H 0.9018 0.0449 0.6155 0.036 Uiso 1 1 calc R
C18 C 1.0271(2) 0.0639(4) 0.62669(13) 0.0248(9) Uani 1 1 d U
C19 C 1.0893(2) 0.1059(4) 0.60266(13) 0.0287(9) Uani 1 1 d U
H19 H 1.1445 0.1004 0.6199 0.034 Uiso 1 1 calc R
C20 C 1.0714(3) 0.1550(4) 0.55452(14) 0.0352(10) Uani 1 1 d U
H20 H 1.1137 0.1845 0.5394 0.042 Uiso 1 1 calc R
C21 C 1.0491(3) 0.0036(4) 0.67846(13) 0.0248(9) Uani 1 1 d U
Mn1 Mn 0.78049(3) 0.90220(5) 0.749812(19) 0.01968(18) Uani 1 1 d U
Mn2 Mn 1.0000 0.78537(8) 0.7500 0.0237(2) Uani 1 2 d SU
O1 O 0.86220(16) 0.7531(2) 0.71991(9) 0.0243(6) Uani 1 1 d U
O2 O 0.81074(18) 0.5367(3) 0.72284(9) 0.0340(7) Uani 1 1 d U
O3 O 0.8048(2) 0.6048(3) 0.49065(9) 0.0448(9) Uani 1 1 d U
O4 O 0.72439(17) 0.4540(3) 0.31181(9) 0.0309(7) Uani 1 1 d U
O5 O 0.78578(19) 0.2446(3) 0.31037(9) 0.0337(7) Uani 1 1 d U
O6 O 0.9750(2) 0.1968(3) 0.47824(10) 0.0472(9) Uani 1 1 d U
O7 O 1.12275(17) 0.0213(3) 0.70343(9) 0.0326(7) Uani 1 1 d U
O8 O 0.99478(19) -0.0614(3) 0.69360(11) 0.0515(9) Uani 1 1 d U
O9 O 1.0318(2) 0.6256(4) 0.69985(14) 0.0946(13) Uani 1 1 d U
H9B H 1.0237 0.6604 0.6705 0.114 Uiso 1 1 d R
H9A H 1.0807 0.6030 0.7094 0.142 Uiso 1 1 d R
O10 O 0.67011(18) 0.8011(3) 0.70547(10) 0.0453(8) Uani 1 1 d U
H10A H 0.6302 0.8600 0.7000 0.054 Uiso 1 1 d R
H10B H 0.6565 0.7319 0.7218 0.054 Uiso 1 1 d R

loop_
_atom_site_aniso_label
_atom_site_aniso_U_11
_atom_site_aniso_U_22
_atom_site_aniso_U_33
_atom_site_aniso_U_23
_atom_site_aniso_U_13
_atom_site_aniso_U_12
C1 0.020(2) 0.020(2) 0.025(2) -0.0025(16) 0.0033(17) 0.0014(16)
C2 0.023(2) 0.018(2) 0.0234(19) -0.0019(16) -0.0005(17) -0.0009(16)
C3 0.038(3) 0.023(2) 0.018(2) -0.0041(16) -0.0020(19) -0.0065(18)
C4 0.052(3) 0.025(2) 0.026(2) 0.0009(17) 0.005(2) 0.001(2)
C5 0.044(3) 0.029(2) 0.0123(18) -0.0032(17) -0.0016(18) 0.009(2)
C6 0.041(3) 0.025(2) 0.030(2) -0.0104(18) 0.001(2) -0.0019(19)
C7 0.036(2) 0.020(2) 0.024(2) -0.0036(16) 0.0024(19) -0.0043(17)
C8 0.043(3) 0.018(2) 0.019(2) -0.0003(16) 0.0015(19) 0.0032(18)
C9 0.037(3) 0.034(2) 0.0156(19) 0.0005(17) -0.0042(18) 0.002(2)
C10 0.034(2) 0.034(2) 0.016(2) 0.0049(17) 0.0004(18) 0.0110(19)
C11 0.044(3) 0.022(2) 0.023(2) 0.0003(17) 0.004(2) 0.0088(18)
C12 0.030(2) 0.018(2) 0.0138(18) 0.0037(15) -0.0027(17) -0.0003(16)
C13 0.035(2) 0.020(2) 0.0178(19) 0.0025(16) -0.0022(18) 0.0067(17)
C14 0.026(2) 0.021(2) 0.0216(19) -0.0002(17) 0.0060(18) -0.0081(17)
C15 0.046(3) 0.029(2) 0.017(2) 0.0029(17) 0.003(2) 0.016(2)
C16 0.034(3) 0.035(3) 0.032(2) 0.0050(19) -0.008(2) 0.007(2)
C17 0.030(2) 0.027(2) 0.029(2) 0.0033(17) -0.004(2) -0.0033(17)
C18 0.034(2) 0.0144(19) 0.021(2) 0.0020(15) -0.0050(19) 0.0028(16)
C19 0.028(2) 0.032(2) 0.023(2) 0.0013(18) -0.0016(19) 0.0065(19)
C20 0.033(3) 0.045(3) 0.027(2) 0.007(2) 0.006(2) 0.011(2)
C21 0.033(3) 0.015(2) 0.022(2) -0.0019(16) -0.0018(19) 0.0002(17)
Mn1 0.0254(3) 0.0159(3) 0.0148(3) -0.0002(2) -0.0021(2) 0.0012(2)
Mn2 0.0287(5) 0.0224(5) 0.0178(4) 0.000 0.0006(4) 0.000
O1 0.0283(14) 0.0182(13) 0.0243(13) -0.0053(11) 0.0011(12) 0.0010(11)
O2 0.0468(18) 0.0259(15) 0.0299(14) 0.0006(12) 0.0097(13) -0.0125(13)
O3 0.083(2) 0.0273(16) 0.0179(14) -0.0049(12) -0.0024(15) 0.0214(16)
O4 0.0417(17) 0.0269(15) 0.0201(13) 0.0080(12) -0.0019(13) 0.0080(13)
O5 0.058(2) 0.0223(15) 0.0178(13) -0.0065(11) 0.0031(14) 0.0026(13)
O6 0.059(2) 0.059(2) 0.0192(15) 0.0082(14) -0.0001(15) 0.0349(17)
O7 0.0370(18) 0.0271(15) 0.0252(14) 0.0035(12) -0.0113(13) -0.0008(13)
O8 0.045(2) 0.063(2) 0.0374(17) 0.0261(15) -0.0093(16) -0.0229(17)
O9 0.052(2) 0.133(3) 0.084(2) -0.065(2) -0.018(2) 0.034(2)
O10 0.0424(17) 0.0254(15) 0.0553(18) 0.0074(13) -0.0165(15) -0.0043(13)

loop_
_atom_type_symbol
_atom_type_description
_atom_type_scat_dispersion_real
_atom_type_scat_dispersion_imag
_atom_type_scat_source
C C 0.0033 0.0016 'International Tables Vol C Tables 4.2.6.8 and 6.1.1.4'
H H 0.0000 0.0000 'International Tables Vol C Tables 4.2.6.8 and 6.1.1.4'
N N 0.0061 0.0033 'International Tables Vol C Tables 4.2.6.8 and 6.1.1.4'
O O 0.0106 0.0060 'International Tables Vol C Tables 4.2.6.8 and 6.1.1.4'
Mn Mn 0.3368 0.7283 'International Tables Vol C Tables 4.2.6.8 and 6.1.1.4'

loop_
_geom_angle_atom_site_label_1
_geom_angle_atom_site_label_2
_geom_angle_atom_site_label_3
_geom_angle
_geom_angle_site_symmetry_1
_geom_angle_site_symmetry_3
O2 C1 O1 121.6(3) . .
O2 C1 C2 121.1(3) . .
O1 C1 C2 117.3(3) . .
C3 C2 C7 118.5(3) . .
C3 C2 C1 120.5(3) . .
C7 C2 C1 120.9(3) . .
C2 C3 C4 121.4(4) . .
C2 C3 H3 119.3 . .
C4 C3 H3 119.3 . .
C5 C4 C3 118.9(4) . .
C5 C4 H4 120.5 . .
C3 C4 H4 120.5 . .
C4 C5 O3 116.6(4) . .
C4 C5 C6 120.8(3) . .
O3 C5 C6 122.5(3) . .
C7 C6 C5 120.0(4) . .
C7 C6 H6 120.0 . .
C5 C6 H6 120.0 . .
C6 C7 C2 120.2(4) . .
C6 C7 H7 119.9 . .
C2 C7 H7 119.9 . .
C9 C8 C13 121.7(4) . .
C9 C8 O3 121.7(3) . .
C13 C8 O3 116.5(3) . .
C10 C9 C8 117.6(3) . .
C10 C9 H9 121.2 . .
C8 C9 H9 121.2 . .
C9 C10 C11 121.9(3) . .
C9 C10 O6 121.6(3) . .
C11 C10 O6 116.4(3) . .
C12 C11 C10 119.4(4) . .
C12 C11 H11 120.3 . .
C10 C11 H11 120.3 . .
C11 C12 C13 119.4(3) . .
C11 C12 C14 119.8(3) . .
C13 C12 C14 120.8(3) . .
C8 C13 C12 120.0(3) . .
C8 C13 H13 120.0 . .
C12 C13 H13 120.0 . .
O4 C14 O5 124.9(3) . .
O4 C14 C12 117.7(3) . .
O5 C14 C12 117.4(3) . .
C16 C15 C20 120.1(4) . .
C16 C15 O6 123.2(4) . .
C20 C15 O6 116.5(4) . .
C15 C16 C17 121.3(4) . .
C15 C16 H16 119.4 . .
C17 C16 H16 119.4 . .
C16 C17 C18 119.5(4) . .
C16 C17 H17 120.3 . .
C18 C17 H17 120.3 . .
C19 C18 C17 118.4(3) . .
C19 C18 C21 120.4(3) . .
C17 C18 C21 121.1(4) . .
C20 C19 C18 121.8(4) . .
C20 C19 H19 119.1 . .
C18 C19 H19 119.1 . .
C19 C20 C15 118.9(4) . .
C19 C20 H20 120.5 . .
C15 C20 H20 120.5 . .
O8 C21 O7 124.5(3) . .
O8 C21 C18 117.8(4) . .
O7 C21 C18 117.7(4) . .
O7 Mn1 O5 88.88(10) 2_766 6_566
O7 Mn1 O4 91.73(10) 2_766 7_666
O5 Mn1 O4 178.90(10) 6_566 7_666
O7 Mn1 O10 172.07(11) 2_766 .
O5 Mn1 O10 91.89(11) 6_566 .
O4 Mn1 O10 87.62(11) 7_666 .
O7 Mn1 O2 88.19(11) 2_766 4_656
O5 Mn1 O2 91.41(10) 6_566 4_656
O4 Mn1 O2 89.52(10) 7_666 4_656
O10 Mn1 O2 83.90(11) . 4_656
O7 Mn1 O1 96.97(10) 2_766 .
O5 Mn1 O1 87.14(10) 6_566 .
O4 Mn1 O1 91.88(10) 7_666 .
O10 Mn1 O1 90.95(10) . .
O2 Mn1 O1 174.61(10) 4_656 .
O8 Mn2 O8 93.01(19) 2_766 1_565
O8 Mn2 O9 89.53(15) 2_766 2_756
O8 Mn2 O9 164.05(12) 1_565 2_756
O8 Mn2 O9 164.05(13) 2_766 .
O8 Mn2 O9 89.53(15) 1_565 .
O9 Mn2 O9 92.3(3) 2_756 .
O8 Mn2 O1 103.60(11) 2_766 .
O8 Mn2 O1 87.17(10) 1_565 .
O9 Mn2 O1 76.93(11) 2_756 .
O9 Mn2 O1 92.24(11) . .
O8 Mn2 O1 87.17(10) 2_766 2_756
O8 Mn2 O1 103.60(11) 1_565 2_756
O9 Mn2 O1 92.25(11) 2_756 2_756
O9 Mn2 O1 76.93(11) . 2_756
O1 Mn2 O1 164.48(12) . 2_756
C1 O1 Mn1 121.4(2) . .
C1 O1 Mn2 120.9(2) . .
Mn1 O1 Mn2 114.96(10) . .
C1 O2 Mn1 155.9(3) . 4_646
C5 O3 C8 120.6(3) . .
C14 O4 Mn1 136.3(3) . 7_666
C14 O5 Mn1 157.8(2) . 6_565
C10 O6 C15 118.6(3) . .
C21 O7 Mn1 139.0(2) . 2_746
C21 O8 Mn2 132.5(3) . 1_545
Mn2 O9 H9B 108.5 . .
Mn2 O9 H9A 109.6 . .
H9B O9 H9A 109.8 . .
Mn1 O10 H10A 109.3 . .
Mn1 O10 H10B 109.3 . .
H10A O10 H10B 108.2 . .

loop_
_geom_bond_atom_site_label_1
_geom_bond_atom_site_label_2
_geom_bond_distance
_geom_bond_site_symmetry_2
C1 O2 1.246(4) .
C1 O1 1.300(4) .
C1 C2 1.466(5) .
C2 C3 1.376(5) .
C2 C7 1.404(5) .
C3 C4 1.387(5) .
C3 H3 0.9300 .
C4 C5 1.372(5) .
C4 H4 0.9300 .
C5 O3 1.385(4) .
C5 C6 1.382(5) .
C6 C7 1.371(5) .
C6 H6 0.9300 .
C7 H7 0.9300 .
C8 C9 1.378(5) .
C8 C13 1.379(5) .
C8 O3 1.389(4) .
C9 C10 1.374(5) .
C9 H9 0.9300 .
C10 C11 1.384(5) .
C10 O6 1.388(4) .
C11 C12 1.386(5) .
C11 H11 0.9300 .
C12 C13 1.374(5) .
C12 C14 1.508(5) .
C13 H13 0.9300 .
C14 O4 1.257(4) .
C14 O5 1.256(4) .
C15 C16 1.368(6) .
C15 C20 1.387(5) .
C15 O6 1.390(4) .
C16 C17 1.375(5) .
C16 H16 0.9300 .
C17 C18 1.393(5) .
C17 H17 0.9300 .
C18 C19 1.393(5) .
C18 C21 1.495(5) .
C19 C20 1.366(5) .
C19 H19 0.9300 .
C20 H20 0.9300 .
C21 O8 1.231(5) .
C21 O7 1.266(4) .
Mn1 O7 2.133(3) 2_766
Mn1 O5 2.148(2) 6_566
Mn1 O4 2.153(2) 7_666
Mn1 O10 2.173(3) .
Mn1 O2 2.222(3) 4_656
Mn1 O1 2.226(3) .
Mn2 O8 2.104(3) 2_766
Mn2 O8 2.104(3) 1_565
Mn2 O9 2.180(3) 2_756
Mn2 O9 2.180(3) .
Mn2 O1 2.260(3) .
Mn2 O1 2.260(3) 2_756
O2 Mn1 2.222(3) 4_646
O4 Mn1 2.153(2) 7_666
O5 Mn1 2.148(2) 6_565
O7 Mn1 2.133(3) 2_746
O8 Mn2 2.104(3) 1_545
O9 H9B 0.8500 .
O9 H9A 0.8199 .
O10 H10A 0.8500 .
O10 H10B 0.8500 .

loop_
_platon_squeeze_void_nr
_platon_squeeze_void_average_x
_platon_squeeze_void_average_y
_platon_squeeze_void_average_z
_platon_squeeze_void_volume
_platon_squeeze_void_count_electrons
_platon_squeeze_void_content
1 0.500 0.151 0.250 116 34 ' '
2 0.500 -0.151 0.750 116 34 ' '
3 1.000 0.349 0.750 116 34 ' '
4 0.000 0.651 0.250 116 34 ' '
